data_7244540
loop_
_publ_author_name
'Zhu, Baili'
'Jin, Yunpeng'
'Chu, Jingying'
'Zuo, Minghui'
'Cui, Shuxin'

_publ_section_title
;
 Metal--organic framework bearing new viologen ligand for ammonia and
 Cr2O72&#x2212; sensing
;
_journal_issue 12
_journal_name_full 'RSC Advances'
_journal_page_first 6951
_journal_page_last 6957
_journal_paper_doi 10.1039/D2RA00599A
_journal_volume 12
_journal_year 2022
_chemical_formula_sum 'C46 H28 N4 O18 Zn3'
_chemical_formula_weight 1120.89
_space_group_crystal_system monoclinic
_space_group_IT_number 13
_space_group_name_Hall '-P 2yc'
_space_group_name_H-M_alt 'P 1 2/c 1'
_atom_sites_solution_hydrogens mixed
_audit_creation_method SHELXL-2014/7
_audit_update_record
;
2021-10-07 deposited with the CCDC.	2022-02-23 downloaded from the CCDC.
;
_cell_angle_alpha 90
_cell_angle_beta 90.554(2)
_cell_angle_gamma 90
_cell_formula_units_Z 4
_cell_length_a 18.577(2)
_cell_length_b 8.0124(10)
_cell_length_c 27.266(4)
_cell_measurement_reflns_used 3892
_cell_measurement_temperature 273(2)
_cell_measurement_theta_max 26.29
_cell_measurement_theta_min 2.19
_cell_volume 4058.3(9)
_computing_cell_refinement 'Bruker SMART'
_computing_data_collection 'Bruker SMART'
_computing_data_reduction 'Bruker SAINT'
_computing_molecular_graphics 'Bruker SHELXTL'
_computing_publication_material 'Bruker SHELXTL'
_computing_structure_refinement 'SHELXL-2014/7 (Sheldrick, 2014)'
_computing_structure_solution 'Bruker SHELXTL'
_diffrn_ambient_temperature 273(2)
_diffrn_measured_fraction_theta_full 0.997
_diffrn_measured_fraction_theta_max 0.997
_diffrn_measurement_device_type 'CCD area detector'
_diffrn_measurement_method 'phi and omega scans'
_diffrn_radiation_type MoK\a
_diffrn_radiation_wavelength 0.71073
_diffrn_reflns_av_R_equivalents 0.0447
_diffrn_reflns_av_unetI/netI 0.0520
_diffrn_reflns_Laue_measured_fraction_full 0.997
_diffrn_reflns_Laue_measured_fraction_max 0.997
_diffrn_reflns_limit_h_max 21
_diffrn_reflns_limit_h_min -22
_diffrn_reflns_limit_k_max 6
_diffrn_reflns_limit_k_min -9
_diffrn_reflns_limit_l_max 26
_diffrn_reflns_limit_l_min -32
_diffrn_reflns_number 20174
_diffrn_reflns_point_group_measured_fraction_full 0.997
_diffrn_reflns_point_group_measured_fraction_max 0.997
_diffrn_reflns_theta_full 24.999
_diffrn_reflns_theta_max 24.999
_diffrn_reflns_theta_min 2.650
_exptl_absorpt_coefficient_mu 1.852
_exptl_absorpt_correction_type none
_exptl_crystal_colour COLORLESS
_exptl_crystal_density_diffrn 1.835
_exptl_crystal_description BLOCK
_exptl_crystal_F_000 2264
_exptl_crystal_size_max 0.260
_exptl_crystal_size_mid 0.220
_exptl_crystal_size_min 0.210
_refine_diff_density_max 0.363
_refine_diff_density_min -0.370
_refine_diff_density_rms 0.076
_refine_ls_extinction_method none
_refine_ls_goodness_of_fit_ref 0.992
_refine_ls_hydrogen_treatment mixed
_refine_ls_matrix_type full
_refine_ls_number_parameters 648
_refine_ls_number_reflns 7137
_refine_ls_number_restraints 0
_refine_ls_restrained_S_all 0.992
_refine_ls_R_factor_all 0.0565
_refine_ls_R_factor_gt 0.0347
_refine_ls_shift/su_max 0.001
_refine_ls_shift/su_mean 0.000
_refine_ls_structure_factor_coef Fsqd
_refine_ls_weighting_details 'w=1/[\s^2^(Fo^2^)+(0.0324P)^2^] where P=(Fo^2^+2Fc^2^)/3'
_refine_ls_weighting_scheme calc
_refine_ls_wR_factor_gt 0.0702
_refine_ls_wR_factor_ref 0.0755
_reflns_Friedel_coverage 0.000
_reflns_number_gt 5331
_reflns_number_total 7158
_reflns_threshold_expression 'I > 2\s(I)'
_cod_data_source_file d2ra00599a2.cif
_cod_data_source_block 1
_cod_original_sg_symbol_H-M 'P 2/c'
_cod_database_code 7244540
_shelx_shelxl_version_number 2014/7
_shelx_space_group_comment
; 
The symmetry employed for this shelxl refinement is uniquely defined 
by the following loop, which should always be used as a source of 
symmetry information in preference to the above space-group names. 
They are only intended as comments. 
;
_shelx_estimated_absorpt_t_min 0.645
_shelx_estimated_absorpt_t_max 0.697

loop_
_space_group_symop_operation_xyz
'x, y, z'
'-x, y, -z+1/2'
'-x, -y, -z'
'x, -y, z-1/2'

loop_
_atom_site_label
_atom_site_type_symbol
_atom_site_fract_x
_atom_site_fract_y
_atom_site_fract_z
_atom_site_U_iso_or_equiv
_atom_site_adp_type
_atom_site_occupancy
_atom_site_site_symmetry_order
_atom_site_calc_flag
_atom_site_refinement_flags_posn
_atom_site_refinement_flags_adp
_atom_site_refinement_flags_occupancy
_atom_site_disorder_assembly
_atom_site_disorder_group
Zn01 Zn 0.75276(2) 0.40108(4) 0.10923(2) 0.01431(9) Uani 1 1 d . . . . .
Zn02 Zn 0.75071(2) 0.40276(4) 0.39030(2) 0.01648(10) Uani 1 1 d . . . . .
Zn03 Zn 0.72489(2) 0.74223(4) 0.44973(2) 0.01743(10) Uani 1 1 d . . . . .
O1 O 0.73633(11) -0.4395(3) 0.16362(8) 0.0232(5) Uani 1 1 d . . . . .
O6 O 0.70524(11) -0.2050(2) 0.37833(7) 0.0199(5) Uani 1 1 d . . . . .
O4 O 0.76834(11) 0.1959(2) 0.14587(8) 0.0218(5) Uani 1 1 d . . . . .
O8 O 0.73298(12) 0.2398(3) 0.34095(8) 0.0272(5) Uani 1 1 d . . . . .
O9 O 0.83347(11) 0.3947(3) 0.43649(8) 0.0256(5) Uani 1 1 d . . . . .
O13 O 0.65967(11) 0.5589(3) 0.57348(8) 0.0221(5) Uani 1 1 d . . . . .
O14 O 0.67186(11) 0.7409(2) 0.51244(7) 0.0222(5) Uani 1 1 d . . . . .
O16 O 0.81932(11) 0.5322(3) 0.55613(8) 0.0259(5) Uani 1 1 d . . . . .
O11 O 0.68020(11) 0.4999(2) 0.43784(8) 0.0261(6) Uani 1 1 d . . . . .
O10 O 0.82643(11) 0.6653(3) 0.45756(8) 0.0240(5) Uani 1 1 d . . . . .
O7 O 0.81115(12) 0.0524(3) 0.37011(8) 0.0264(5) Uani 1 1 d . . . . .
O5 O 0.76988(12) -0.4097(2) 0.34449(8) 0.0264(6) Uani 1 1 d . . . . .
O2 O 0.75601(13) -0.2060(3) 0.12167(8) 0.0311(6) Uani 1 1 d . . . . .
O3 O 0.65708(12) 0.0894(3) 0.14340(9) 0.0317(6) Uani 1 1 d . . . . .
O17 O 0.90062(12) 0.6297(3) 0.60801(9) 0.0370(6) Uani 1 1 d . . . . .
O15 O 0.74888(15) 0.9868(3) 0.45697(9) 0.0467(7) Uani 1 1 d . . . . .
H15A H 0.7811 1.0135 0.4363 0.070 Uiso 1 1 d R U . . .
H15B H 0.7690 1.0024 0.4848 0.070 Uiso 1 1 d R U . . .
O00K O 0.7463(2) 0.2216(4) 0.52333(10) 0.0536(9) Uani 1 1 d G . . . .
H00B H 0.7506 0.2083 0.5542 0.080 Uiso 1 1 d G U . . .
N4 N 0.53101(15) 0.8378(3) 0.11744(10) 0.0259(7) Uani 1 1 d . . . . .
N2 N 0.94737(14) -0.0279(3) 0.62280(10) 0.0260(7) Uani 1 1 d . . . . .
C6 C 0.75110(15) 0.0000(3) 0.29418(11) 0.0145(7) Uani 1 1 d . . . . .
C4 C 0.71840(17) 0.0961(4) 0.16030(11) 0.0170(7) Uani 1 1 d . . . . .
C1 C 0.74407(15) -0.1743(4) 0.29608(11) 0.0149(7) Uani 1 1 d . . . . .
C3 C 0.73644(15) -0.0061(3) 0.20536(11) 0.0144(7) Uani 1 1 d . . . . .
C5 C 0.74609(15) 0.0800(3) 0.24920(11) 0.0165(7) Uani 1 1 d . . . . .
H5 H 0.7493 0.1958 0.2483 0.020 Uiso 1 1 calc R U . . .
C9 C 0.76698(17) 0.1014(4) 0.33911(11) 0.0181(7) Uani 1 1 d . . . . .
C2 C 0.73729(15) -0.1820(4) 0.20667(11) 0.0150(7) Uani 1 1 d . . . . .
C46 C 0.74330(15) -0.2822(4) 0.16003(11) 0.0153(7) Uani 1 1 d . . . . .
C7 C 0.73956(15) -0.2628(4) 0.25201(11) 0.0155(7) Uani 1 1 d . . . . .
H7 H 0.7380 -0.3788 0.2529 0.019 Uiso 1 1 calc R U . . .
C8 C 0.73999(15) -0.2685(4) 0.34322(11) 0.0160(7) Uani 1 1 d . . . . .
C15 C 0.85647(16) 0.5260(4) 0.45745(11) 0.0175(7) Uani 1 1 d . . . . .
C14 C 0.63956(16) 0.6243(4) 0.53398(11) 0.0164(7) Uani 1 1 d . . . . .
C18 C 0.94200(16) 0.5339(4) 0.53154(12) 0.0169(7) Uani 1 1 d . . . . .
C12 C 0.56871(15) 0.5598(4) 0.51402(11) 0.0153(7) Uani 1 1 d . . . . .
O12 O 0.61746(14) 0.2828(3) 0.41648(12) 0.0627(10) Uani 1 1 d . . . . .
C16 C 0.92951(15) 0.5117(3) 0.48154(12) 0.0161(7) Uani 1 1 d . . . . .
C17 C 0.98729(16) 0.4763(4) 0.45085(12) 0.0197(7) Uani 1 1 d . . . . .
H17 H 0.9784 0.4589 0.4176 0.024 Uiso 1 1 calc R U . . .
C10 C 0.62231(16) 0.4109(4) 0.43922(12) 0.0218(8) Uani 1 1 d . . . . .
C19 C 0.88375(17) 0.5695(4) 0.56840(12) 0.0201(7) Uani 1 1 d . . . . .
C35 C 0.50629(17) 0.9632(4) 0.02466(12) 0.0226(8) Uani 1 1 d . . . . .
C13 C 0.50772(16) 0.5907(4) 0.54225(11) 0.0178(7) Uani 1 1 d . . . . .
H13 H 0.5129 0.6518 0.5711 0.021 Uiso 1 1 calc R U . . .
C11 C 0.56069(16) 0.4668(4) 0.47116(11) 0.0164(7) Uani 1 1 d . . . . .
C22 C 0.98912(18) -0.0041(4) 0.52605(12) 0.0255(8) Uani 1 1 d . . . . .
C26 C 0.91872(16) 0.1214(4) 0.70057(13) 0.0236(8) Uani 1 1 d . . . . .
C25 C 0.92478(19) -0.0448(4) 0.67405(12) 0.0300(9) Uani 1 1 d . . . . .
H25A H 0.9592 -0.1146 0.6914 0.036 Uiso 1 1 calc R U . . .
H25B H 0.8785 -0.1007 0.6748 0.036 Uiso 1 1 calc R U . . .
C27 C 0.91316(17) 0.1176(4) 0.75142(13) 0.0277(8) Uani 1 1 d . . . . .
H27 H 0.9121 0.0154 0.7676 0.033 Uiso 1 1 calc R U . . .
C31 C 0.91792(17) 0.2735(4) 0.67654(13) 0.0313(9) Uani 1 1 d . . . . .
H31 H 0.9204 0.2767 0.6425 0.038 Uiso 1 1 calc R U . . .
C39 C 0.51161(18) 0.6071(4) 0.17664(12) 0.0279(8) Uani 1 1 d . . . . .
C42 C 0.45468(19) 0.2951(4) 0.19580(13) 0.0310(9) Uani 1 1 d . . . . .
C34 C 0.57348(18) 0.9024(4) 0.03876(13) 0.0302(9) Uani 1 1 d . . . . .
H34 H 0.6113 0.9041 0.0167 0.036 Uiso 1 1 calc R U . . .
N5 N 0.41447(16) 0.0029(4) 0.22248(14) 0.0494(10) Uani 1 1 d . . . . .
C28 C 0.90919(17) 0.2627(5) 0.77814(14) 0.0323(9) Uani 1 1 d . . . . .
H28 H 0.9061 0.2592 0.8121 0.039 Uiso 1 1 calc R U . . .
C40 C 0.44179(18) 0.5909(4) 0.19398(13) 0.0332(9) Uani 1 1 d . . . . .
H40 H 0.4142 0.6860 0.1993 0.040 Uiso 1 1 calc R U . . .
C33 C 0.58429(18) 0.8401(4) 0.08506(13) 0.0321(9) Uani 1 1 d . . . . .
H33 H 0.6294 0.7990 0.0940 0.039 Uiso 1 1 calc R U . . .
C44 C 0.55202(18) 0.4651(5) 0.16815(13) 0.0348(9) Uani 1 1 d . . . . .
H44 H 0.5984 0.4746 0.1559 0.042 Uiso 1 1 calc R U . . .
C38 C 0.54473(18) 0.7773(4) 0.16849(12) 0.0314(9) Uani 1 1 d . . . . .
H38A H 0.5246 0.8561 0.1916 0.038 Uiso 1 1 calc R U . . .
H38B H 0.5962 0.7711 0.1744 0.038 Uiso 1 1 calc R U . . .
C29 C 0.90991(18) 0.4152(4) 0.75346(14) 0.0324(9) Uani 1 1 d . . . . .
C20 C 1.01694(18) -0.0414(5) 0.61098(14) 0.0376(10) Uani 1 1 d . . . . .
H20 H 1.0510 -0.0594 0.6356 0.045 Uiso 1 1 calc R U . . .
C30 C 0.91338(19) 0.4208(4) 0.70282(14) 0.0353(9) Uani 1 1 d . . . . .
H30 H 0.9127 0.5228 0.6866 0.042 Uiso 1 1 calc R U . . .
C24 C 0.89851(19) -0.0034(5) 0.58789(15) 0.0393(10) Uani 1 1 d . . . . .
H24 H 0.8503 0.0061 0.5963 0.047 Uiso 1 1 calc R U . . .
C43 C 0.52382(19) 0.3095(5) 0.17785(13) 0.0360(9) Uani 1 1 d . . . . .
H43 H 0.5512 0.2143 0.1723 0.043 Uiso 1 1 calc R U . . .
C36 C 0.45190(18) 0.9549(4) 0.05926(13) 0.0321(9) Uani 1 1 d . . . . .
H36 H 0.4059 0.9920 0.0511 0.039 Uiso 1 1 calc R U . . .
C45 C 0.42929(19) 0.1334(5) 0.20966(15) 0.0364(10) Uani 1 1 d . . . . .
C41 C 0.41292(19) 0.4362(4) 0.20344(14) 0.0357(9) Uani 1 1 d . . . . .
H41 H 0.3661 0.4263 0.2148 0.043 Uiso 1 1 calc R U . . .
C37 C 0.46520(19) 0.8931(4) 0.10489(14) 0.0335(9) Uani 1 1 d . . . . .
H37 H 0.4283 0.8891 0.1276 0.040 Uiso 1 1 calc R U . . .
N3 N 0.9159(2) 0.6948(5) 0.80098(15) 0.0637(11) Uani 1 1 d . . . . .
C23 C 0.91742(19) 0.0081(5) 0.53951(14) 0.0403(10) Uani 1 1 d . . . . .
H23 H 0.8821 0.0242 0.5156 0.048 Uiso 1 1 calc R U . . .
C32 C 0.9114(2) 0.5704(5) 0.78057(16) 0.0421(10) Uani 1 1 d . . . . .
C21 C 1.0387(2) -0.0290(5) 0.56342(14) 0.0444(11) Uani 1 1 d . . . . .
H21 H 1.0874 -0.0375 0.5561 0.053 Uiso 1 1 calc R U . . .
H00A H 0.768(3) 0.295(5) 0.5182(18) 0.069(18) Uiso 1 1 d . . . . .

loop_
_atom_site_aniso_label
_atom_site_aniso_U_11
_atom_site_aniso_U_22
_atom_site_aniso_U_33
_atom_site_aniso_U_23
_atom_site_aniso_U_13
_atom_site_aniso_U_12
Zn01 0.01552(19) 0.0167(2) 0.0107(2) 0.00075(15) 0.00032(14) 0.00020(15)
Zn02 0.0207(2) 0.0154(2) 0.0133(2) -0.00243(15) -0.00161(15) 0.00210(15)
Zn03 0.0187(2) 0.0191(2) 0.0144(2) 0.00030(16) 0.00167(15) 0.00189(16)
O1 0.0320(13) 0.0196(12) 0.0182(13) -0.0058(10) 0.0037(10) -0.0031(10)
O6 0.0249(13) 0.0216(12) 0.0132(12) -0.0003(9) 0.0006(10) 0.0007(9)
O4 0.0206(12) 0.0200(12) 0.0247(14) 0.0087(10) 0.0012(10) -0.0005(9)
O8 0.0336(14) 0.0244(13) 0.0236(14) -0.0107(11) -0.0001(11) 0.0032(11)
O9 0.0230(13) 0.0263(13) 0.0272(14) -0.0042(11) -0.0109(10) 0.0030(10)
O13 0.0171(12) 0.0318(13) 0.0173(13) 0.0004(10) -0.0035(10) -0.0029(10)
O14 0.0246(12) 0.0267(12) 0.0153(12) -0.0020(10) 0.0049(10) -0.0110(10)
O16 0.0182(13) 0.0342(14) 0.0254(14) -0.0042(11) 0.0065(10) -0.0018(10)
O11 0.0183(12) 0.0264(13) 0.0336(15) -0.0080(11) 0.0110(11) -0.0049(10)
O10 0.0169(12) 0.0230(13) 0.0321(15) 0.0000(10) -0.0037(10) 0.0034(10)
O7 0.0300(14) 0.0330(14) 0.0162(13) 0.0003(10) -0.0074(11) -0.0051(11)
O5 0.0393(14) 0.0185(13) 0.0214(14) 0.0062(10) 0.0072(11) 0.0080(11)
O2 0.0557(17) 0.0257(13) 0.0121(13) 0.0000(10) 0.0059(12) -0.0005(11)
O3 0.0257(14) 0.0363(15) 0.0331(15) 0.0110(11) -0.0054(11) -0.0001(11)
O17 0.0298(15) 0.0604(18) 0.0208(15) -0.0152(13) 0.0022(11) 0.0046(12)
O15 0.091(2) 0.0284(14) 0.0205(15) -0.0011(11) 0.0160(15) -0.0114(14)
O00K 0.101(3) 0.0407(19) 0.0191(16) -0.0052(14) 0.0096(17) -0.0266(19)
N4 0.0240(16) 0.0327(17) 0.0209(17) 0.0008(13) -0.0041(13) -0.0052(13)
N2 0.0235(17) 0.0305(17) 0.0240(17) -0.0017(13) -0.0010(13) -0.0030(13)
C6 0.0150(16) 0.0138(16) 0.0146(17) -0.0020(13) -0.0012(13) -0.0001(13)
C4 0.0206(18) 0.0162(17) 0.0141(18) -0.0038(13) 0.0023(14) 0.0036(14)
C1 0.0147(16) 0.0179(17) 0.0121(17) -0.0001(13) -0.0007(13) 0.0009(13)
C3 0.0143(16) 0.0138(16) 0.0151(18) 0.0008(13) 0.0013(13) -0.0006(13)
C5 0.0211(17) 0.0102(15) 0.0184(17) -0.0001(14) 0.0022(13) -0.0006(13)
C9 0.0202(18) 0.0230(19) 0.0111(18) -0.0015(14) 0.0068(14) -0.0097(15)
C2 0.0138(16) 0.0178(16) 0.0134(17) -0.0003(13) -0.0007(13) -0.0002(13)
C46 0.0136(16) 0.0201(18) 0.0121(17) -0.0007(13) -0.0022(13) 0.0029(13)
C7 0.0197(17) 0.0085(15) 0.0183(18) -0.0015(14) 0.0013(13) -0.0022(13)
C8 0.0164(16) 0.0158(17) 0.0157(17) 0.0005(14) -0.0032(13) -0.0040(14)
C15 0.0149(17) 0.0259(19) 0.0115(17) 0.0002(14) 0.0025(13) 0.0004(15)
C14 0.0154(17) 0.0199(17) 0.0140(18) -0.0062(14) 0.0005(14) 0.0025(14)
C18 0.0149(17) 0.0176(17) 0.0183(18) -0.0020(14) 0.0014(14) -0.0003(13)
C12 0.0143(16) 0.0167(16) 0.0150(17) 0.0026(13) -0.0013(13) -0.0022(13)
O12 0.0465(18) 0.059(2) 0.084(2) -0.0498(18) 0.0353(17) -0.0209(15)
C16 0.0116(16) 0.0150(17) 0.0217(19) 0.0012(14) -0.0004(14) -0.0023(13)
C17 0.0197(18) 0.0254(18) 0.0139(18) -0.0033(14) 0.0004(14) 0.0017(14)
C10 0.0164(18) 0.028(2) 0.0208(19) 0.0004(16) 0.0008(14) -0.0033(15)
C19 0.0204(19) 0.0203(18) 0.020(2) 0.0014(14) 0.0043(15) 0.0036(14)
C35 0.0254(19) 0.0184(18) 0.024(2) -0.0007(14) -0.0005(16) -0.0046(14)
C13 0.0183(17) 0.0254(19) 0.0097(17) -0.0029(14) -0.0009(13) -0.0007(14)
C11 0.0164(17) 0.0204(17) 0.0125(17) 0.0037(13) 0.0000(13) 0.0003(13)
C22 0.026(2) 0.0269(19) 0.023(2) -0.0025(16) -0.0004(16) 0.0011(15)
C26 0.0118(17) 0.033(2) 0.026(2) -0.0010(16) -0.0016(14) -0.0039(14)
C25 0.032(2) 0.035(2) 0.023(2) 0.0021(16) -0.0017(16) -0.0041(16)
C27 0.0195(19) 0.037(2) 0.027(2) 0.0057(17) 0.0012(15) -0.0005(16)
C31 0.028(2) 0.042(2) 0.024(2) 0.0020(18) -0.0038(16) -0.0036(17)
C39 0.0227(19) 0.044(2) 0.0168(19) 0.0001(16) -0.0009(15) -0.0024(17)
C42 0.031(2) 0.035(2) 0.027(2) 0.0014(16) -0.0009(17) 0.0007(17)
C34 0.024(2) 0.043(2) 0.024(2) 0.0008(17) 0.0041(16) -0.0017(16)
N5 0.032(2) 0.044(2) 0.072(3) -0.004(2) 0.0048(18) -0.0006(17)
C28 0.0218(19) 0.047(2) 0.029(2) -0.0001(19) 0.0006(16) 0.0038(17)
C40 0.028(2) 0.036(2) 0.035(2) 0.0004(17) 0.0041(17) 0.0053(17)
C33 0.021(2) 0.042(2) 0.034(2) 0.0021(18) 0.0005(17) 0.0029(16)
C44 0.022(2) 0.052(3) 0.030(2) 0.0013(19) 0.0084(17) 0.0057(18)
C38 0.027(2) 0.048(2) 0.019(2) 0.0037(17) -0.0042(15) -0.0046(17)
C29 0.023(2) 0.035(2) 0.039(2) -0.0082(18) -0.0026(17) 0.0019(16)
C20 0.022(2) 0.062(3) 0.029(2) -0.0025(19) -0.0039(17) 0.0061(18)
C30 0.034(2) 0.032(2) 0.039(3) 0.0052(18) -0.0081(18) -0.0036(17)
C24 0.019(2) 0.063(3) 0.037(3) 0.004(2) 0.0037(18) 0.0026(18)
C43 0.033(2) 0.042(2) 0.033(2) -0.0039(18) 0.0075(18) 0.0075(18)
C36 0.023(2) 0.040(2) 0.033(2) 0.0032(18) -0.0021(17) 0.0041(16)
C45 0.023(2) 0.038(2) 0.048(3) -0.007(2) 0.0010(18) 0.0020(18)
C41 0.021(2) 0.040(2) 0.046(3) 0.0030(19) 0.0041(18) -0.0011(17)
C37 0.024(2) 0.047(2) 0.030(2) 0.0044(18) 0.0012(17) -0.0011(17)
N3 0.065(3) 0.053(2) 0.073(3) -0.024(2) 0.005(2) -0.001(2)
C23 0.023(2) 0.070(3) 0.028(2) 0.006(2) -0.0052(17) 0.0053(19)
C32 0.034(2) 0.043(3) 0.050(3) -0.007(2) 0.001(2) -0.0001(19)
C21 0.022(2) 0.080(3) 0.031(2) 0.001(2) 0.0051(18) 0.005(2)

loop_
_atom_type_symbol
_atom_type_description
_atom_type_scat_dispersion_real
_atom_type_scat_dispersion_imag
_atom_type_scat_source
C C 0.0033 0.0016 'International Tables Vol C Tables 4.2.6.8 and 6.1.1.4'
H H 0.0000 0.0000 'International Tables Vol C Tables 4.2.6.8 and 6.1.1.4'
N N 0.0061 0.0033 'International Tables Vol C Tables 4.2.6.8 and 6.1.1.4'
O O 0.0106 0.0060 'International Tables Vol C Tables 4.2.6.8 and 6.1.1.4'
Zn Zn 0.2839 1.4301 'International Tables Vol C Tables 4.2.6.8 and 6.1.1.4'

loop_
_geom_angle_atom_site_label_1
_geom_angle_atom_site_label_2
_geom_angle_atom_site_label_3
_geom_angle
_geom_angle_site_symmetry_1
_geom_angle_site_symmetry_3
_geom_angle_publ_flag
O4 Zn01 O1 100.57(9) . 1_565 ?
O4 Zn01 O16 120.78(9) . 4_565 ?
O1 Zn01 O16 118.23(9) 1_565 4_565 ?
O4 Zn01 O13 120.60(9) . 4_565 ?
O1 Zn01 O13 97.04(9) 1_565 4_565 ?
O16 Zn01 O13 98.21(9) 4_565 4_565 ?
O8 Zn02 O9 123.78(9) . . ?
O8 Zn02 O5 96.04(10) . 1_565 ?
O9 Zn02 O5 106.36(9) . 1_565 ?
O8 Zn02 O11 127.83(9) . . ?
O9 Zn02 O11 96.28(9) . . ?
O5 Zn02 O11 103.55(9) 1_565 . ?
O14 Zn03 O10 112.57(9) . . ?
O14 Zn03 O15 91.83(9) . . ?
O10 Zn03 O15 94.71(10) . . ?
O14 Zn03 O6 138.18(9) . 1_565 ?
O10 Zn03 O6 109.23(9) . 1_565 ?
O15 Zn03 O6 85.92(9) . 1_565 ?
O14 Zn03 O11 86.01(8) . . ?
O10 Zn03 O11 95.80(8) . . ?
O15 Zn03 O11 169.30(10) . . ?
O6 Zn03 O11 88.70(9) 1_565 . ?
C46 O1 Zn01 124.37(19) . 1_545 ?
C8 O6 Zn03 123.72(19) . 1_545 ?
C4 O4 Zn01 125.28(19) . . ?
C9 O8 Zn02 122.8(2) . . ?
C15 O9 Zn02 121.0(2) . . ?
C14 O13 Zn01 126.9(2) . 4_566 ?
C14 O14 Zn03 130.52(19) . . ?
C19 O16 Zn01 109.6(2) . 4_566 ?
C10 O11 Zn02 110.68(19) . . ?
C10 O11 Zn03 145.1(2) . . ?
Zn02 O11 Zn03 101.28(9) . . ?
C15 O10 Zn03 134.4(2) . . ?
C8 O5 Zn02 127.87(19) . 1_545 ?
Zn03 O15 H15A 109.5 . . ?
Zn03 O15 H15B 108.9 . . ?
H15A O15 H15B 104.3 . . ?
H00B O00K H00A 104.3 . . ?
C33 N4 C37 120.5(3) . . ?
C33 N4 C38 120.0(3) . . ?
C37 N4 C38 119.5(3) . . ?
C24 N2 C20 119.7(3) . . ?
C24 N2 C25 119.8(3) . . ?
C20 N2 C25 120.4(3) . . ?
C5 C6 C1 119.1(3) . . ?
C5 C6 C9 119.0(3) . . ?
C1 C6 C9 121.8(3) . . ?
O3 C4 O4 125.5(3) . . ?
O3 C4 C3 118.7(3) . . ?
O4 C4 C3 115.4(3) . . ?
C7 C1 C6 118.6(3) . . ?
C7 C1 C8 118.7(3) . . ?
C6 C1 C8 122.7(3) . . ?
C5 C3 C2 118.2(3) . . ?
C5 C3 C4 117.2(3) . . ?
C2 C3 C4 124.3(3) . . ?
C6 C5 C3 122.6(3) . . ?
C6 C5 H5 118.7 . . ?
C3 C5 H5 118.7 . . ?
O7 C9 O8 125.0(3) . . ?
O7 C9 C6 120.8(3) . . ?
O8 C9 C6 114.2(3) . . ?
C7 C2 C3 119.1(3) . . ?
C7 C2 C46 119.8(3) . . ?
C3 C2 C46 120.8(3) . . ?
O2 C46 O1 125.1(3) . . ?
O2 C46 C2 117.8(3) . . ?
O1 C46 C2 117.0(3) . . ?
C2 C7 C1 121.8(3) . . ?
C2 C7 H7 119.1 . . ?
C1 C7 H7 119.1 . . ?
O5 C8 O6 124.6(3) . . ?
O5 C8 C1 116.8(3) . . ?
O6 C8 C1 118.5(3) . . ?
O10 C15 O9 126.4(3) . . ?
O10 C15 C16 117.9(3) . . ?
O9 C15 C16 115.5(3) . . ?
O13 C14 O14 124.9(3) . . ?
O13 C14 C12 114.8(3) . . ?
O14 C14 C12 120.2(3) . . ?
C16 C18 C17 118.5(3) . 3_766 ?
C16 C18 C19 124.2(3) . . ?
C17 C18 C19 117.4(3) 3_766 . ?
C11 C12 C13 118.4(3) . . ?
C11 C12 C14 124.8(3) . . ?
C13 C12 C14 116.7(3) . . ?
C18 C16 C17 119.4(3) . . ?
C18 C16 C15 123.9(3) . . ?
C17 C16 C15 116.7(3) . . ?
C18 C17 C16 122.1(3) 3_766 . ?
C18 C17 H17 118.9 3_766 . ?
C16 C17 H17 118.9 . . ?
O12 C10 O11 121.0(3) . . ?
O12 C10 C11 119.8(3) . . ?
O11 C10 C11 119.2(3) . . ?
O17 C19 O16 123.9(3) . . ?
O17 C19 C18 118.9(3) . . ?
O16 C19 C18 117.2(3) . . ?
C36 C35 C34 116.9(3) . . ?
C36 C35 C35 121.6(4) . 3_675 ?
C34 C35 C35 121.5(4) . 3_675 ?
C11 C13 C12 122.5(3) 3_666 . ?
C11 C13 H13 118.7 3_666 . ?
C12 C13 H13 118.7 . . ?
C12 C11 C13 119.1(3) . 3_666 ?
C12 C11 C10 124.5(3) . . ?
C13 C11 C10 116.3(3) 3_666 . ?
C21 C22 C23 116.7(3) . . ?
C21 C22 C22 121.8(4) . 3_756 ?
C23 C22 C22 121.4(4) . 3_756 ?
C31 C26 C27 119.4(3) . . ?
C31 C26 C25 123.2(3) . . ?
C27 C26 C25 117.5(3) . . ?
N2 C25 C26 113.2(3) . . ?
N2 C25 H25A 108.9 . . ?
C26 C25 H25A 108.9 . . ?
N2 C25 H25B 108.9 . . ?
C26 C25 H25B 108.9 . . ?
H25A C25 H25B 107.7 . . ?
C28 C27 C26 121.0(3) . . ?
C28 C27 H27 119.5 . . ?
C26 C27 H27 119.5 . . ?
C30 C31 C26 120.4(3) . . ?
C30 C31 H31 119.8 . . ?
C26 C31 H31 119.8 . . ?
C44 C39 C40 119.3(3) . . ?
C44 C39 C38 119.6(3) . . ?
C40 C39 C38 121.1(3) . . ?
C43 C42 C41 120.5(3) . . ?
C43 C42 C45 118.6(3) . . ?
C41 C42 C45 120.8(3) . . ?
C33 C34 C35 120.4(3) . . ?
C33 C34 H34 119.8 . . ?
C35 C34 H34 119.8 . . ?
C27 C28 C29 119.0(3) . . ?
C27 C28 H28 120.5 . . ?
C29 C28 H28 120.5 . . ?
C41 C40 C39 121.0(3) . . ?
C41 C40 H40 119.5 . . ?
C39 C40 H40 119.5 . . ?
N4 C33 C34 120.8(3) . . ?
N4 C33 H33 119.6 . . ?
C34 C33 H33 119.6 . . ?
C43 C44 C39 120.3(3) . . ?
C43 C44 H44 119.9 . . ?
C39 C44 H44 119.9 . . ?
N4 C38 C39 111.3(3) . . ?
N4 C38 H38A 109.4 . . ?
C39 C38 H38A 109.4 . . ?
N4 C38 H38B 109.4 . . ?
C39 C38 H38B 109.4 . . ?
H38A C38 H38B 108.0 . . ?
C30 C29 C28 120.7(3) . . ?
C30 C29 C32 118.7(4) . . ?
C28 C29 C32 120.5(4) . . ?
N2 C20 C21 121.2(3) . . ?
N2 C20 H20 119.4 . . ?
C21 C20 H20 119.4 . . ?
C31 C30 C29 119.5(3) . . ?
C31 C30 H30 120.2 . . ?
C29 C30 H30 120.2 . . ?
N2 C24 C23 121.4(3) . . ?
N2 C24 H24 119.3 . . ?
C23 C24 H24 119.3 . . ?
C44 C43 C42 119.9(3) . . ?
C44 C43 H43 120.0 . . ?
C42 C43 H43 120.0 . . ?
C37 C36 C35 120.8(3) . . ?
C37 C36 H36 119.6 . . ?
C35 C36 H36 119.6 . . ?
N5 C45 C42 174.4(4) . . ?
C40 C41 C42 119.1(3) . . ?
C40 C41 H41 120.5 . . ?
C42 C41 H41 120.5 . . ?
N4 C37 C36 120.7(3) . . ?
N4 C37 H37 119.6 . . ?
C36 C37 H37 119.6 . . ?
C24 C23 C22 120.3(3) . . ?
C24 C23 H23 119.8 . . ?
C22 C23 H23 119.8 . . ?
N3 C32 C29 176.5(4) . . ?
C20 C21 C22 120.6(3) . . ?
C20 C21 H21 119.7 . . ?
C22 C21 H21 119.7 . . ?

loop_
_geom_bond_atom_site_label_1
_geom_bond_atom_site_label_2
_geom_bond_distance
_geom_bond_site_symmetry_2
_geom_bond_publ_flag
Zn01 O4 1.944(2) . ?
Zn01 O1 1.983(2) 1_565 ?
Zn01 O16 1.986(2) 4_565 ?
Zn01 O13 2.003(2) 4_565 ?
Zn02 O8 1.902(2) . ?
Zn02 O9 1.979(2) . ?
Zn02 O5 1.988(2) 1_565 ?
Zn02 O11 2.009(2) . ?
Zn03 O14 1.982(2) . ?
Zn03 O10 1.994(2) . ?
Zn03 O15 2.019(2) . ?
Zn03 O6 2.022(2) 1_565 ?
Zn03 O11 2.135(2) . ?
O1 C46 1.271(3) . ?
O1 Zn01 1.983(2) 1_545 ?
O6 C8 1.266(3) . ?
O6 Zn03 2.022(2) 1_545 ?
O4 C4 1.289(3) . ?
O8 C9 1.277(3) . ?
O9 C15 1.270(4) . ?
O13 C14 1.251(4) . ?
O13 Zn01 2.003(2) 4_566 ?
O14 C14 1.259(3) . ?
O16 C19 1.275(4) . ?
O16 Zn01 1.986(2) 4_566 ?
O11 C10 1.291(3) . ?
O10 C15 1.247(3) . ?
O7 C9 1.236(4) . ?
O5 C8 1.261(3) . ?
O5 Zn02 1.988(2) 1_545 ?
O2 C46 1.236(3) . ?
O3 C4 1.226(4) . ?
O17 C19 1.221(4) . ?
O15 H15A 0.8523 . ?
O15 H15B 0.8525 . ?
O00K H00B 0.8501 . ?
O00K H00A 0.72(4) . ?
N4 C33 1.333(4) . ?
N4 C37 1.342(4) . ?
N4 C38 1.494(4) . ?
N2 C24 1.323(4) . ?
N2 C20 1.339(4) . ?
N2 C25 1.469(4) . ?
C6 C5 1.386(4) . ?
C6 C1 1.404(4) . ?
C6 C9 1.497(4) . ?
C4 C3 1.511(4) . ?
C1 C7 1.397(4) . ?
C1 C8 1.493(4) . ?
C3 C5 1.390(4) . ?
C3 C2 1.410(4) . ?
C5 H5 0.9300 . ?
C2 C7 1.396(4) . ?
C2 C46 1.509(4) . ?
C7 H7 0.9300 . ?
C15 C16 1.506(4) . ?
C14 C12 1.510(4) . ?
C18 C16 1.392(4) . ?
C18 C17 1.397(4) 3_766 ?
C18 C19 1.511(4) . ?
C12 C11 1.393(4) . ?
C12 C13 1.398(4) . ?
O12 C10 1.202(4) . ?
C16 C17 1.397(4) . ?
C17 C18 1.397(4) 3_766 ?
C17 H17 0.9300 . ?
C10 C11 1.513(4) . ?
C35 C36 1.391(4) . ?
C35 C34 1.390(4) . ?
C35 C35 1.485(6) 3_675 ?
C13 C11 1.397(4) 3_666 ?
C13 H13 0.9300 . ?
C11 C13 1.397(4) 3_666 ?
C22 C21 1.381(5) . ?
C22 C23 1.388(4) . ?
C22 C22 1.483(6) 3_756 ?
C26 C31 1.383(4) . ?
C26 C27 1.392(5) . ?
C26 C25 1.521(4) . ?
C25 H25A 0.9700 . ?
C25 H25B 0.9700 . ?
C27 C28 1.374(5) . ?
C27 H27 0.9300 . ?
C31 C30 1.384(5) . ?
C31 H31 0.9300 . ?
C39 C44 1.384(5) . ?
C39 C40 1.391(4) . ?
C39 C38 1.513(4) . ?
C42 C43 1.384(5) . ?
C42 C41 1.388(5) . ?
C42 C45 1.431(5) . ?
C34 C33 1.370(5) . ?
C34 H34 0.9300 . ?
N5 C45 1.137(4) . ?
C28 C29 1.395(5) . ?
C28 H28 0.9300 . ?
C40 C41 1.376(5) . ?
C40 H40 0.9300 . ?
C33 H33 0.9300 . ?
C44 C43 1.379(5) . ?
C44 H44 0.9300 . ?
C38 H38A 0.9700 . ?
C38 H38B 0.9700 . ?
C29 C30 1.384(5) . ?
C29 C32 1.447(5) . ?
C20 C21 1.366(5) . ?
C20 H20 0.9300 . ?
C30 H30 0.9300 . ?
C24 C23 1.371(5) . ?
C24 H24 0.9300 . ?
C43 H43 0.9300 . ?
C36 C37 1.359(5) . ?
C36 H36 0.9300 . ?
C41 H41 0.9300 . ?
C37 H37 0.9300 . ?
N3 C32 1.144(4) . ?
C23 H23 0.9300 . ?
C21 H21 0.9300 . ?

loop_
_geom_hbond_atom_site_label_D
_geom_hbond_atom_site_label_H
_geom_hbond_atom_site_label_A
_geom_hbond_distance_DH
_geom_hbond_distance_HA
_geom_hbond_distance_DA
_geom_hbond_angle_DHA
_geom_hbond_site_symmetry_A
C37 H37 O6 0.93 2.60 3.299(4) 132.7 2_665
C36 H36 O12 0.93 2.53 3.003(4) 111.8 2_665
C24 H24 O2 0.93 2.48 3.274(4) 143.9 4_556
C24 H24 O4 0.93 2.61 3.286(4) 130.2 4_556
C20 H20 N3 0.93 2.69 3.425(5) 136.8 2_746
C20 H20 O7 0.93 2.57 3.231(4) 128.7 3_756
C38 H38A N5 0.97 2.51 3.370(5) 147.4 1_565
C33 H33 O2 0.93 2.46 3.354(4) 160.1 1_565
C25 H25B O4 0.97 2.32 3.234(4) 157.8 4_556
O00K H00B O2 0.85 1.84 2.689(4) 173.0 4_556
O15 H15B O00K 0.85 2.09 2.610(4) 118.7 1_565
O15 H15A O7 0.85 1.92 2.697(3) 150.9 1_565
C37 H37 O6 0.93 2.60 3.299(4) 132.7 2_665
C36 H36 O12 0.93 2.53 3.003(4) 111.8 2_665
C24 H24 O2 0.93 2.48 3.274(4) 143.9 4_556
C24 H24 O4 0.93 2.61 3.286(4) 130.2 4_556
C20 H20 N3 0.93 2.69 3.425(5) 136.8 2_746
C20 H20 O7 0.93 2.57 3.231(4) 128.7 3_756
C38 H38A N5 0.97 2.51 3.370(5) 147.4 1_565
C33 H33 O2 0.93 2.46 3.354(4) 160.1 1_565
C25 H25B O4 0.97 2.32 3.234(4) 157.8 4_556
O00K H00B O2 0.85 1.84 2.689(4) 173.0 4_556
O15 H15A O7 0.85 1.92 2.697(3) 150.9 1_565
C37 H37 O6 0.93 2.60 3.299(4) 132.7 2_665
C36 H36 O12 0.93 2.53 3.003(4) 111.8 2_665
C24 H24 O2 0.93 2.48 3.274(4) 143.9 4_556
C24 H24 O4 0.93 2.61 3.286(4) 130.2 4_556
C20 H20 N3 0.93 2.69 3.425(5) 136.8 2_746
C20 H20 O7 0.93 2.57 3.231(4) 128.7 3_756
C38 H38A N5 0.97 2.51 3.370(5) 147.4 1_565
C33 H33 O2 0.93 2.46 3.354(4) 160.1 1_565
C25 H25B O4 0.97 2.32 3.234(4) 157.8 4_556
O00K H00B O2 0.85 1.84 2.689(4) 173.0 4_556
O15 H15B O00K 0.85 2.09 2.610(4) 118.7 1_565
O15 H15A O7 0.85 1.92 2.697(3) 150.9 1_565

loop_
_geom_torsion_atom_site_label_1
_geom_torsion_atom_site_label_2
_geom_torsion_atom_site_label_3
_geom_torsion_atom_site_label_4
_geom_torsion
_geom_torsion_site_symmetry_1
_geom_torsion_site_symmetry_2
_geom_torsion_site_symmetry_3
_geom_torsion_site_symmetry_4
_geom_torsion_publ_flag
Zn01 O4 C4 O3 19.8(4) . . . . ?
Zn01 O4 C4 C3 -153.3(2) . . . . ?
C5 C6 C1 C7 6.4(4) . . . . ?
C9 C6 C1 C7 -170.9(3) . . . . ?
C5 C6 C1 C8 -172.5(3) . . . . ?
C9 C6 C1 C8 10.1(4) . . . . ?
O3 C4 C3 C5 -107.7(3) . . . . ?
O4 C4 C3 C5 65.9(4) . . . . ?
O3 C4 C3 C2 66.0(4) . . . . ?
O4 C4 C3 C2 -120.4(3) . . . . ?
C1 C6 C5 C3 -1.9(4) . . . . ?
C9 C6 C5 C3 175.5(3) . . . . ?
C2 C3 C5 C6 -4.9(4) . . . . ?
C4 C3 C5 C6 169.2(3) . . . . ?
Zn02 O8 C9 O7 4.9(4) . . . . ?
Zn02 O8 C9 C6 -173.15(18) . . . . ?
C5 C6 C9 O7 -136.2(3) . . . . ?
C1 C6 C9 O7 41.2(4) . . . . ?
C5 C6 C9 O8 41.9(4) . . . . ?
C1 C6 C9 O8 -140.7(3) . . . . ?
C5 C3 C2 C7 7.1(4) . . . . ?
C4 C3 C2 C7 -166.5(3) . . . . ?
C5 C3 C2 C46 -166.7(3) . . . . ?
C4 C3 C2 C46 19.7(4) . . . . ?
Zn01 O1 C46 O2 5.6(4) 1_545 . . . ?
Zn01 O1 C46 C2 -172.87(19) 1_545 . . . ?
C7 C2 C46 O2 -165.3(3) . . . . ?
C3 C2 C46 O2 8.4(4) . . . . ?
C7 C2 C46 O1 13.2(4) . . . . ?
C3 C2 C46 O1 -173.0(3) . . . . ?
C3 C2 C7 C1 -2.8(4) . . . . ?
C46 C2 C7 C1 171.1(3) . . . . ?
C6 C1 C7 C2 -4.1(4) . . . . ?
C8 C1 C7 C2 174.9(3) . . . . ?
Zn02 O5 C8 O6 18.8(4) 1_545 . . . ?
Zn02 O5 C8 C1 -158.8(2) 1_545 . . . ?
Zn03 O6 C8 O5 28.0(4) 1_545 . . . ?
Zn03 O6 C8 C1 -154.4(2) 1_545 . . . ?
C7 C1 C8 O5 36.9(4) . . . . ?
C6 C1 C8 O5 -144.2(3) . . . . ?
C7 C1 C8 O6 -140.9(3) . . . . ?
C6 C1 C8 O6 38.1(4) . . . . ?
Zn03 O10 C15 O9 25.2(5) . . . . ?
Zn03 O10 C15 C16 -159.1(2) . . . . ?
Zn02 O9 C15 O10 10.2(4) . . . . ?
Zn02 O9 C15 C16 -165.59(19) . . . . ?
Zn01 O13 C14 O14 -7.9(4) 4_566 . . . ?
Zn01 O13 C14 C12 175.71(17) 4_566 . . . ?
Zn03 O14 C14 O13 111.3(3) . . . . ?
Zn03 O14 C14 C12 -72.5(3) . . . . ?
O13 C14 C12 C11 -112.7(3) . . . . ?
O14 C14 C12 C11 70.8(4) . . . . ?
O13 C14 C12 C13 64.3(4) . . . . ?
O14 C14 C12 C13 -112.2(3) . . . . ?
C17 C18 C16 C17 1.5(5) 3_766 . . . ?
C19 C18 C16 C17 -178.8(3) . . . . ?
C17 C18 C16 C15 -177.5(3) 3_766 . . . ?
C19 C18 C16 C15 2.1(5) . . . . ?
O10 C15 C16 C18 65.2(4) . . . . ?
O9 C15 C16 C18 -118.6(3) . . . . ?
O10 C15 C16 C17 -113.9(3) . . . . ?
O9 C15 C16 C17 62.3(4) . . . . ?
C18 C16 C17 C18 -1.6(5) . . . 3_766 ?
C15 C16 C17 C18 177.6(3) . . . 3_766 ?
Zn02 O11 C10 O12 4.5(4) . . . . ?
Zn03 O11 C10 O12 159.7(3) . . . . ?
Zn02 O11 C10 C11 -177.3(2) . . . . ?
Zn03 O11 C10 C11 -22.1(5) . . . . ?
Zn01 O16 C19 O17 3.2(4) 4_566 . . . ?
Zn01 O16 C19 C18 -177.7(2) 4_566 . . . ?
C16 C18 C19 O17 -160.8(3) . . . . ?
C17 C18 C19 O17 18.8(4) 3_766 . . . ?
C16 C18 C19 O16 20.1(4) . . . . ?
C17 C18 C19 O16 -160.3(3) 3_766 . . . ?
C11 C12 C13 C11 -0.6(5) . . . 3_666 ?
C14 C12 C13 C11 -177.9(3) . . . 3_666 ?
C13 C12 C11 C13 0.6(5) . . . 3_666 ?
C14 C12 C11 C13 177.6(3) . . . 3_666 ?
C13 C12 C11 C10 -174.5(3) . . . . ?
C14 C12 C11 C10 2.4(5) . . . . ?
O12 C10 C11 C12 149.4(4) . . . . ?
O11 C10 C11 C12 -28.9(5) . . . . ?
O12 C10 C11 C13 -25.9(5) . . . 3_666 ?
O11 C10 C11 C13 155.8(3) . . . 3_666 ?
C24 N2 C25 C26 -87.3(4) . . . . ?
C20 N2 C25 C26 94.5(4) . . . . ?
C31 C26 C25 N2 14.2(4) . . . . ?
C27 C26 C25 N2 -166.4(3) . . . . ?
C31 C26 C27 C28 -2.1(5) . . . . ?
C25 C26 C27 C28 178.4(3) . . . . ?
C27 C26 C31 C30 1.5(5) . . . . ?
C25 C26 C31 C30 -179.0(3) . . . . ?
C36 C35 C34 C33 -0.9(5) . . . . ?
C35 C35 C34 C33 177.8(4) 3_675 . . . ?
C26 C27 C28 C29 0.8(5) . . . . ?
C44 C39 C40 C41 1.0(5) . . . . ?
C38 C39 C40 C41 -177.1(3) . . . . ?
C37 N4 C33 C34 1.5(5) . . . . ?
C38 N4 C33 C34 -177.0(3) . . . . ?
C35 C34 C33 N4 -0.5(5) . . . . ?
C40 C39 C44 C43 -1.4(5) . . . . ?
C38 C39 C44 C43 176.6(3) . . . . ?
C33 N4 C38 C39 -106.8(3) . . . . ?
C37 N4 C38 C39 74.6(4) . . . . ?
C44 C39 C38 N4 91.4(4) . . . . ?
C40 C39 C38 N4 -90.6(4) . . . . ?
C27 C28 C29 C30 1.0(5) . . . . ?
C27 C28 C29 C32 -175.3(3) . . . . ?
C24 N2 C20 C21 0.5(6) . . . . ?
C25 N2 C20 C21 178.7(3) . . . . ?
C26 C31 C30 C29 0.2(5) . . . . ?
C28 C29 C30 C31 -1.5(5) . . . . ?
C32 C29 C30 C31 174.8(3) . . . . ?
C20 N2 C24 C23 0.2(6) . . . . ?
C25 N2 C24 C23 -178.1(3) . . . . ?
C39 C44 C43 C42 0.5(6) . . . . ?
C41 C42 C43 C44 1.0(6) . . . . ?
C45 C42 C43 C44 -174.4(4) . . . . ?
C34 C35 C36 C37 1.3(5) . . . . ?
C35 C35 C36 C37 -177.3(4) 3_675 . . . ?
C39 C40 C41 C42 0.5(6) . . . . ?
C43 C42 C41 C40 -1.5(6) . . . . ?
C45 C42 C41 C40 173.9(4) . . . . ?
C33 N4 C37 C36 -1.1(5) . . . . ?
C38 N4 C37 C36 177.5(3) . . . . ?
C35 C36 C37 N4 -0.4(6) . . . . ?
N2 C24 C23 C22 -0.6(6) . . . . ?
C21 C22 C23 C24 0.4(6) . . . . ?
C22 C22 C23 C24 178.6(4) 3_756 . . . ?
N2 C20 C21 C22 -0.8(6) . . . . ?
C23 C22 C21 C20 0.3(6) . . . . ?
C22 C22 C21 C20 -178.0(4) 3_756 . . . ?
